data_4349770
loop_
_publ_author_name
'Solovyev, Igor V.'
'Kondinski, Aleksandar'
'Monakhov, Kirill Yu.'
'Koshevoy, Igor O.'
'Grachova, Elena V.'

_publ_section_title
;
 Synthesis, photophysical properties and cation-binding studies of
 bipyridine-functionalized gold(i) complexes
;
_journal_issue 1
_journal_name_full 'Inorganic Chemistry Frontiers'
_journal_page_first 160
_journal_paper_doi 10.1039/C7QI00514H
_journal_volume 5
_journal_year 2018
_chemical_formula_moiety 'C27 H20 Au Cl2 N3 O8 Pb'
_chemical_formula_sum 'C27 H20 Au Cl2 N3 O8 Pb'
_chemical_formula_weight 989.52
_space_group_crystal_system triclinic
_space_group_IT_number 2
_space_group_name_Hall '-P 1'
_space_group_name_H-M_alt 'P -1'
_atom_sites_solution_hydrogens geom
_audit_creation_method SHELXL-2014/7
_audit_update_record
;
2017-09-26 deposited with the CCDC.
2017-11-03 downloaded from the CCDC.
;
_cell_angle_alpha 105.118(2)
_cell_angle_beta 91.445(3)
_cell_angle_gamma 101.445(2)
_cell_formula_units_Z 2
_cell_length_a 10.2908(4)
_cell_length_b 12.7994(3)
_cell_length_c 13.1593(4)
_cell_measurement_reflns_used 11092
_cell_measurement_temperature 100(2)
_cell_measurement_theta_max 75.8580
_cell_measurement_theta_min 3.6030
_cell_volume 1634.60(9)
_computing_cell_refinement 'SAINT (Bruker AXS, 2009)'
_computing_data_collection 'APEX2 (Bruker AXS, 2010)'
_computing_data_reduction 'SAINT (Bruker AXS, 2009)'
_computing_molecular_graphics 'Diamond v.4.03 (Brandenburg, 2014)'
_computing_publication_material 'SHELXL-2014 (Sheldrick, 2014)'
_computing_structure_refinement 'SHELXL-2014/7 (Sheldrick, 2014)'
_computing_structure_solution 'SHELXS-2014 (Sheldrick, 2014)'
_diffrn_ambient_temperature 100(2)
_diffrn_detector 'CCD plate'
_diffrn_detector_area_resol_mean 10.3829
_diffrn_detector_type Atlas
_diffrn_measured_fraction_theta_full 1.000
_diffrn_measured_fraction_theta_max 1.000
_diffrn_measurement_device 'four-circle diffractometer'
_diffrn_measurement_device_type 'SuperNova, Dual, Cu at zero, Atlas'
_diffrn_radiation_monochromator mirror
_diffrn_radiation_probe x-ray
_diffrn_radiation_type CuK\a
_diffrn_radiation_wavelength 1.54184
_diffrn_reflns_av_R_equivalents 0.0731
_diffrn_reflns_av_unetI/netI 0.0549
_diffrn_reflns_Laue_measured_fraction_full 1.000
_diffrn_reflns_Laue_measured_fraction_max 1.000
_diffrn_reflns_limit_h_max 12
_diffrn_reflns_limit_h_min -12
_diffrn_reflns_limit_k_max 13
_diffrn_reflns_limit_k_min -15
_diffrn_reflns_limit_l_max 15
_diffrn_reflns_limit_l_min -15
_diffrn_reflns_number 20703
_diffrn_reflns_point_group_measured_fraction_full 1.000
_diffrn_reflns_point_group_measured_fraction_max 1.000
_diffrn_reflns_theta_full 66.990
_diffrn_reflns_theta_max 66.990
_diffrn_reflns_theta_min 3.491
_diffrn_source 'sealed X-ray tube'
_diffrn_source_type 'SuperNova (Cu) X-ray Source'
_exptl_absorpt_coefficient_mu 20.136
_exptl_absorpt_correction_T_max 0.574
_exptl_absorpt_correction_T_min 0.099
_exptl_absorpt_correction_type multi-scan
_exptl_absorpt_process_details 'CrysAlisPro SCALE3 ABSPACK'
_exptl_crystal_colour plate
_exptl_crystal_density_diffrn 2.010
_exptl_crystal_description yellow
_exptl_crystal_F_000 924
_exptl_crystal_size_max 0.214
_exptl_crystal_size_mid 0.187
_exptl_crystal_size_min 0.031
_refine_diff_density_max 5.710
_refine_diff_density_min -4.338
_refine_diff_density_rms 0.292
_refine_ls_extinction_method none
_refine_ls_goodness_of_fit_ref 1.017
_refine_ls_hydrogen_treatment constr
_refine_ls_matrix_type full
_refine_ls_number_parameters 380
_refine_ls_number_reflns 5841
_refine_ls_number_restraints 24
_refine_ls_restrained_S_all 1.018
_refine_ls_R_factor_all 0.0613
_refine_ls_R_factor_gt 0.0567
_refine_ls_shift/su_max 0.002
_refine_ls_shift/su_mean 0.000
_refine_ls_structure_factor_coef Fsqd
_refine_ls_weighting_details 'w=1/[\s^2^(Fo^2^)+(0.1031P)^2^+12.5042P] where P=(Fo^2^+2Fc^2^)/3'
_refine_ls_weighting_scheme calc
_refine_ls_wR_factor_gt 0.1452
_refine_ls_wR_factor_ref 0.1510
_reflns_Friedel_coverage 0.000
_reflns_number_gt 5268
_reflns_number_total 5841
_reflns_threshold_expression 'I > 2\s(I)'
_cod_data_source_file c7qi00514h2.cif
_cod_data_source_block 2Pb
_cod_original_cell_volume 1634.59(9)
_cod_database_code 4349770
_shelx_shelxl_version_number 2014/7
_shelx_space_group_comment
;
The symmetry employed for this shelxl refinement is uniquely defined
by the following loop, which should always be used as a source of
symmetry information in preference to the above space-group names.
They are only intended as comments.
;
_shelx_estimated_absorpt_t_min 0.099
_shelx_estimated_absorpt_t_max 0.574

loop_
_space_group_symop_operation_xyz
'x, y, z'
'-x, -y, -z'

loop_
_atom_site_label
_atom_site_type_symbol
_atom_site_fract_x
_atom_site_fract_y
_atom_site_fract_z
_atom_site_U_iso_or_equiv
_atom_site_adp_type
_atom_site_occupancy
_atom_site_site_symmetry_order
_atom_site_calc_flag
_atom_site_refinement_flags_posn
_atom_site_refinement_flags_adp
C1 C 0.9986(13) 0.6117(8) 0.9246(8) 0.039(2) Uani 1 1 d . U
C2 C 0.9438(15) 0.5693(9) 0.8344(9) 0.048(3) Uani 1 1 d . .
C3 C 0.8983(13) 0.5158(8) 0.7281(8) 0.037(2) Uani 1 1 d . .
C4 C 0.7772(12) 0.5285(8) 0.6847(8) 0.037(2) Uani 1 1 d . .
H4 H 0.7251 0.5729 0.7281 0.045 Uiso 1 1 calc R U
C5 C 0.7338(12) 0.4773(8) 0.5801(8) 0.034(2) Uani 1 1 d . .
H5 H 0.6537 0.4889 0.5517 0.041 Uiso 1 1 calc R U
C6 C 0.8068(11) 0.4079(7) 0.5150(8) 0.030(2) Uani 1 1 d . .
C7 C 0.9243(11) 0.3977(7) 0.5592(8) 0.030(2) Uani 1 1 d . .
H7 H 0.9763 0.3528 0.5164 0.036 Uiso 1 1 calc R U
C8 C 0.9703(12) 0.4499(8) 0.6629(9) 0.037(2) Uani 1 1 d . .
H8 H 1.0524 0.4403 0.6898 0.045 Uiso 1 1 calc R U
C9 C 0.8431(8) 0.3079(7) 0.3331(7) 0.0234(18) Uani 1 1 d . .
H9 H 0.9336 0.3188 0.3578 0.028 Uiso 1 1 calc R U
C10 C 0.7580(10) 0.3499(7) 0.4033(7) 0.0241(18) Uani 1 1 d . .
C11 C 0.6248(9) 0.3308(8) 0.3643(8) 0.0275(19) Uani 1 1 d . .
H11 H 0.5607 0.3555 0.4102 0.033 Uiso 1 1 calc R U
C12 C 0.5868(9) 0.2765(8) 0.2600(8) 0.0271(19) Uani 1 1 d . .
H12 H 0.4971 0.2660 0.2335 0.033 Uiso 1 1 calc R U
C13 C 0.6796(8) 0.2367(7) 0.1924(7) 0.0202(17) Uani 1 1 d . .
C14 C 0.6468(8) 0.1767(7) 0.0811(7) 0.0209(17) Uani 1 1 d . .
C15 C 0.5215(9) 0.1646(9) 0.0288(8) 0.032(2) Uani 1 1 d . .
H15 H 0.4545 0.1968 0.0652 0.039 Uiso 1 1 calc R U
C16 C 0.4972(10) 0.1049(11) -0.0767(9) 0.042(2) Uani 1 1 d . U
H16 H 0.4136 0.0969 -0.1134 0.050 Uiso 1 1 calc R U
C17 C 0.5947(10) 0.0572(10) -0.1282(8) 0.036(2) Uani 1 1 d . U
H17 H 0.5785 0.0136 -0.1996 0.043 Uiso 1 1 calc R U
C18 C 0.7167(9) 0.0745(8) -0.0732(7) 0.0263(19) Uani 1 1 d . .
H18 H 0.7849 0.0432 -0.1088 0.032 Uiso 1 1 calc R U
C19 C 1.1663(12) 0.7418(8) 1.2155(8) 0.037(2) Uani 1 1 d . U
C20 C 1.2587(12) 0.8341(8) 1.4046(8) 0.035(2) Uani 1 1 d . .
C21 C 1.1671(11) 0.8777(8) 1.4712(7) 0.032(2) Uani 1 1 d . .
C22 C 1.2101(10) 0.9276(8) 1.5762(8) 0.031(2) Uani 1 1 d . .
H22 H 1.1506 0.9566 1.6244 0.037 Uiso 1 1 calc R U
C23 C 1.3413(11) 0.9348(9) 1.6106(8) 0.034(2) Uani 1 1 d . .
H23 H 1.3702 0.9712 1.6826 0.041 Uiso 1 1 calc R U
C24 C 1.4308(12) 0.8922(9) 1.5460(9) 0.039(2) Uani 1 1 d . .
H24 H 1.5193 0.8978 1.5727 0.047 Uiso 1 1 calc R U
C25 C 1.3891(12) 0.8397(9) 1.4386(9) 0.041(3) Uani 1 1 d . .
C26 C 1.0255(12) 0.8681(9) 1.4317(9) 0.040(3) Uani 1 1 d . .
H26A H 0.9734 0.8907 1.4918 0.060 Uiso 1 1 calc R U
H26B H 0.9873 0.7911 1.3927 0.060 Uiso 1 1 calc R U
H26C H 1.0235 0.9161 1.3849 0.060 Uiso 1 1 calc R U
C27 C 1.4822(16) 0.7891(12) 1.3663(13) 0.060(4) Uani 1 1 d . .
H27A H 1.5690 0.8018 1.4049 0.090 Uiso 1 1 calc R U
H27B H 1.4466 0.7092 1.3390 0.090 Uiso 1 1 calc R U
H27C H 1.4922 0.8228 1.3074 0.090 Uiso 1 1 calc R U
N1 N 0.8067(7) 0.2523(6) 0.2311(6) 0.0212(15) Uani 1 1 d . .
N2 N 0.7432(7) 0.1334(6) 0.0282(6) 0.0227(15) Uani 1 1 d . .
N3 N 1.2134(10) 0.7826(7) 1.2985(7) 0.037(2) Uani 1 1 d . .
O1 O 1.1810(7) 0.9983(6) 0.8331(6) 0.0327(15) Uani 1 1 d . .
O2 O 0.9987(8) 0.9388(8) 1.0901(7) 0.058(3) Uani 1 1 d . .
O3 O 0.7881(7) 0.8299(6) 1.0381(7) 0.0418(18) Uani 1 1 d . .
O4 O 0.8812(15) 0.8535(10) 1.2090(8) 0.085(4) Uani 1 1 d . .
O5 O 0.7026(7) 0.7408(6) 0.6072(6) 0.0374(16) Uani 1 1 d . .
O6 O 0.7744(8) 0.9336(6) 0.6804(6) 0.0376(16) Uani 1 1 d . .
O7 O 0.7455(6) 0.8146(6) 0.7910(5) 0.0303(14) Uani 1 1 d . .
O8 O 0.9225(6) 0.8158(6) 0.6844(5) 0.0333(15) Uani 1 1 d . .
Cl1 Cl 0.8702(2) 0.90216(18) 1.12690(17) 0.0269(4) Uani 1 1 d . .
Cl2 Cl 0.78515(19) 0.82655(17) 0.68972(16) 0.0218(4) Uani 1 1 d . .
Au1 Au 1.07917(6) 0.67326(3) 1.07068(3) 0.04420(18) Uani 1 1 d . .
Pb1 Pb 1.03028(3) 0.82191(2) 0.88194(2) 0.01883(14) Uani 1 1 d . .

loop_
_atom_site_aniso_label
_atom_site_aniso_U_11
_atom_site_aniso_U_22
_atom_site_aniso_U_33
_atom_site_aniso_U_23
_atom_site_aniso_U_13
_atom_site_aniso_U_12
C1 0.065(6) 0.023(4) 0.025(5) -0.001(4) -0.005(4) 0.007(4)
C2 0.089(10) 0.025(5) 0.023(6) 0.000(4) -0.006(6) 0.004(5)
C3 0.068(8) 0.017(4) 0.019(5) -0.002(3) -0.005(5) 0.003(4)
C4 0.060(7) 0.022(4) 0.031(5) 0.004(4) 0.014(5) 0.014(4)
C5 0.049(6) 0.029(5) 0.025(5) -0.001(4) 0.004(4) 0.020(5)
C6 0.045(6) 0.018(4) 0.027(5) 0.006(4) -0.003(4) 0.011(4)
C7 0.044(6) 0.017(4) 0.027(5) -0.001(4) -0.004(4) 0.011(4)
C8 0.043(6) 0.027(5) 0.038(6) 0.009(4) -0.004(5) 0.002(4)
C9 0.014(4) 0.024(4) 0.029(5) 0.000(4) -0.006(3) 0.005(3)
C10 0.032(5) 0.015(4) 0.024(5) -0.002(3) -0.001(4) 0.013(3)
C11 0.024(5) 0.034(5) 0.028(5) 0.008(4) 0.006(4) 0.015(4)
C12 0.021(4) 0.034(5) 0.030(5) 0.010(4) 0.002(4) 0.014(4)
C13 0.011(4) 0.020(4) 0.029(5) 0.002(3) -0.001(3) 0.007(3)
C14 0.011(4) 0.025(4) 0.024(4) 0.003(3) -0.001(3) 0.001(3)
C15 0.010(4) 0.055(6) 0.026(5) 0.000(4) -0.006(3) 0.009(4)
C16 0.021(4) 0.064(6) 0.031(5) 0.000(4) -0.006(4) 0.005(4)
C17 0.018(4) 0.052(5) 0.027(5) 0.003(4) -0.009(4) -0.006(4)
C18 0.014(4) 0.035(5) 0.021(4) -0.003(4) -0.002(3) -0.001(3)
C19 0.062(6) 0.028(4) 0.017(5) 0.004(4) -0.002(4) 0.007(4)
C20 0.058(7) 0.023(4) 0.021(5) 0.006(4) -0.009(4) 0.003(4)
C21 0.045(6) 0.027(5) 0.019(5) 0.006(4) -0.012(4) 0.001(4)
C22 0.031(5) 0.029(5) 0.029(5) 0.002(4) -0.008(4) 0.007(4)
C23 0.038(6) 0.041(5) 0.020(5) 0.010(4) -0.008(4) 0.000(4)
C24 0.037(6) 0.041(6) 0.041(6) 0.021(5) -0.002(5) 0.000(5)
C25 0.045(6) 0.040(6) 0.045(6) 0.024(5) 0.009(5) 0.010(5)
C26 0.046(6) 0.033(5) 0.039(6) 0.006(4) -0.018(5) 0.010(5)
C27 0.063(9) 0.058(8) 0.072(10) 0.032(7) 0.027(7) 0.021(7)
N1 0.018(4) 0.020(3) 0.019(4) -0.008(3) -0.007(3) 0.007(3)
N2 0.012(3) 0.031(4) 0.020(4) -0.001(3) -0.001(3) 0.006(3)
N3 0.063(6) 0.025(4) 0.024(5) 0.008(3) 0.003(4) 0.013(4)
O1 0.028(4) 0.032(3) 0.033(4) 0.000(3) 0.004(3) 0.006(3)
O2 0.026(4) 0.064(6) 0.056(6) -0.026(4) 0.013(4) -0.002(4)
O3 0.027(4) 0.043(4) 0.050(5) 0.000(3) -0.002(3) 0.011(3)
O4 0.149(13) 0.072(7) 0.050(6) 0.029(5) -0.003(7) 0.048(8)
O5 0.031(4) 0.046(4) 0.031(4) 0.003(3) -0.007(3) 0.008(3)
O6 0.042(4) 0.036(4) 0.042(4) 0.015(3) 0.002(3) 0.018(3)
O7 0.014(3) 0.052(4) 0.024(3) 0.010(3) -0.002(2) 0.005(3)
O8 0.018(3) 0.058(4) 0.028(4) 0.011(3) 0.006(3) 0.018(3)
Cl1 0.0203(10) 0.0324(11) 0.0265(11) 0.0032(8) -0.0045(8) 0.0095(8)
Cl2 0.0145(9) 0.0308(10) 0.0210(10) 0.0059(8) 0.0001(7) 0.0086(7)
Au1 0.0867(4) 0.0233(2) 0.0173(2) 0.00155(17) -0.0054(2) 0.0059(2)
Pb1 0.01022(19) 0.0226(2) 0.0205(2) -0.00077(14) -0.00458(12) 0.00574(13)

loop_
_atom_type_symbol
_atom_type_description
_atom_type_scat_dispersion_real
_atom_type_scat_dispersion_imag
_atom_type_scat_source
C C 0.0181 0.0091 'International Tables Vol C Tables 4.2.6.8 and 6.1.1.4'
H H 0.0000 0.0000 'International Tables Vol C Tables 4.2.6.8 and 6.1.1.4'
N N 0.0311 0.0180 'International Tables Vol C Tables 4.2.6.8 and 6.1.1.4'
O O 0.0492 0.0322 'International Tables Vol C Tables 4.2.6.8 and 6.1.1.4'
Cl Cl 0.3639 0.7018 'International Tables Vol C Tables 4.2.6.8 and 6.1.1.4'
Au Au -4.4197 7.2980 'International Tables Vol C Tables 4.2.6.8 and 6.1.1.4'
Pb Pb -4.0753 8.5060 'International Tables Vol C Tables 4.2.6.8 and 6.1.1.4'

loop_
_geom_angle_atom_site_label_1
_geom_angle_atom_site_label_2
_geom_angle_atom_site_label_3
_geom_angle
_geom_angle_site_symmetry_1
_geom_angle_site_symmetry_3
C2 C1 Au1 177.0(11) . .
C2 C1 Pb1 88.1(7) . .
Au1 C1 Pb1 94.3(4) . .
C1 C2 C3 171.8(16) . .
C8 C3 C2 121.3(12) . .
C8 C3 C4 117.8(9) . .
C2 C3 C4 120.9(11) . .
C5 C4 C3 120.8(10) . .
C5 C4 H4 119.6 . .
C3 C4 H4 119.6 . .
C4 C5 C6 120.8(10) . .
C4 C5 H5 119.6 . .
C6 C5 H5 119.6 . .
C7 C6 C5 117.0(9) . .
C7 C6 C10 122.1(9) . .
C5 C6 C10 120.9(9) . .
C6 C7 C8 122.9(10) . .
C6 C7 H7 118.6 . .
C8 C7 H7 118.6 . .
C3 C8 C7 120.7(11) . .
C3 C8 H8 119.7 . .
C7 C8 H8 119.7 . .
N1 C9 C10 124.2(8) . .
N1 C9 H9 117.9 . .
C10 C9 H9 117.9 . .
C9 C10 C11 116.3(8) . .
C9 C10 C6 120.4(9) . .
C11 C10 C6 123.3(9) . .
C12 C11 C10 120.1(8) . .
C12 C11 H11 119.9 . .
C10 C11 H11 119.9 . .
C11 C12 C13 120.5(9) . .
C11 C12 H12 119.8 . .
C13 C12 H12 119.8 . .
N1 C13 C12 119.1(8) . .
N1 C13 C14 117.1(7) . .
C12 C13 C14 123.8(8) . .
N2 C14 C15 120.2(8) . .
N2 C14 C13 117.2(7) . .
C15 C14 C13 122.5(8) . .
C16 C15 C14 119.1(9) . .
C16 C15 H15 120.4 . .
C14 C15 H15 120.4 . .
C17 C16 C15 119.8(9) . .
C17 C16 H16 120.1 . .
C15 C16 H16 120.1 . .
C16 C17 C18 118.2(10) . .
C16 C17 H17 120.9 . .
C18 C17 H17 120.9 . .
N2 C18 C17 123.0(9) . .
N2 C18 H18 118.5 . .
C17 C18 H18 118.5 . .
N3 C19 Au1 178.1(11) . .
C25 C20 C21 123.4(10) . .
C25 C20 N3 119.6(11) . .
C21 C20 N3 117.0(10) . .
C22 C21 C20 117.6(10) . .
C22 C21 C26 120.6(10) . .
C20 C21 C26 121.8(9) . .
C21 C22 C23 119.3(10) . .
C21 C22 H22 120.3 . .
C23 C22 H22 120.3 . .
C24 C23 C22 123.2(10) . .
C24 C23 H23 118.4 . .
C22 C23 H23 118.4 . .
C23 C24 C25 118.6(11) . .
C23 C24 H24 120.7 . .
C25 C24 H24 120.7 . .
C20 C25 C24 117.8(11) . .
C20 C25 C27 121.8(12) . .
C24 C25 C27 120.4(12) . .
C21 C26 H26A 109.5 . .
C21 C26 H26B 109.5 . .
H26A C26 H26B 109.5 . .
C21 C26 H26C 109.5 . .
H26A C26 H26C 109.5 . .
H26B C26 H26C 109.5 . .
C25 C27 H27A 109.5 . .
C25 C27 H27B 109.5 . .
H27A C27 H27B 109.5 . .
C25 C27 H27C 109.5 . .
H27A C27 H27C 109.5 . .
H27B C27 H27C 109.5 . .
C9 N1 C13 119.8(8) . .
C9 N1 Pb1 120.0(6) . 2_766
C13 N1 Pb1 120.3(6) . 2_766
C18 N2 C14 119.5(7) . .
C18 N2 Pb1 121.7(6) . 2_766
C14 N2 Pb1 118.6(6) . 2_766
C19 N3 C20 174.1(13) . .
Cl1 O1 Pb1 111.5(4) 2_777 .
O4 Cl1 O3 112.9(7) . .
O4 Cl1 O1 108.4(6) . 2_777
O3 Cl1 O1 110.5(4) . 2_777
O4 Cl1 O2 112.0(8) . .
O3 Cl1 O2 107.2(5) . .
O1 Cl1 O2 105.6(5) 2_777 .
O6 Cl2 O5 110.6(5) . .
O6 Cl2 O7 109.8(4) . .
O5 Cl2 O7 109.5(4) . .
O6 Cl2 O8 109.7(5) . .
O5 Cl2 O8 110.0(4) . .
O7 Cl2 O8 107.3(4) . .
C1 Au1 C19 177.0(5) . .
N1 Pb1 N2 66.5(2) 2_766 2_766
N1 Pb1 O1 74.6(2) 2_766 .
N2 Pb1 O1 69.8(2) 2_766 .
N1 Pb1 C1 81.2(3) 2_766 .
N2 Pb1 C1 87.0(3) 2_766 .
O1 Pb1 C1 151.5(3) . .

loop_
_geom_bond_atom_site_label_1
_geom_bond_atom_site_label_2
_geom_bond_distance
_geom_bond_site_symmetry_2
C1 C2 1.237(16) .
C1 Au1 1.968(11) .
C1 Pb1 2.848(10) .
C2 C3 1.409(15) .
C3 C8 1.377(16) .
C3 C4 1.414(17) .
C4 C5 1.381(15) .
C4 H4 0.9500 .
C5 C6 1.410(14) .
C5 H5 0.9500 .
C6 C7 1.373(14) .
C6 C10 1.486(13) .
C7 C8 1.378(15) .
C7 H7 0.9500 .
C8 H8 0.9500 .
C9 N1 1.348(11) .
C9 C10 1.371(13) .
C9 H9 0.9500 .
C10 C11 1.403(14) .
C11 C12 1.374(14) .
C11 H11 0.9500 .
C12 C13 1.400(13) .
C12 H12 0.9500 .
C13 N1 1.349(11) .
C13 C14 1.461(12) .
C14 N2 1.353(11) .
C14 C15 1.406(12) .
C15 C16 1.389(15) .
C15 H15 0.9500 .
C16 C17 1.379(16) .
C16 H16 0.9500 .
C17 C18 1.381(13) .
C17 H17 0.9500 .
C18 N2 1.340(12) .
C18 H18 0.9500 .
C19 N3 1.130(14) .
C19 Au1 1.983(10) .
C20 C25 1.387(17) .
C20 C21 1.400(16) .
C20 N3 1.403(13) .
C21 C22 1.382(14) .
C21 C26 1.506(15) .
C22 C23 1.391(15) .
C22 H22 0.9500 .
C23 C24 1.366(17) .
C23 H23 0.9500 .
C24 C25 1.411(17) .
C24 H24 0.9500 .
C25 C27 1.487(18) .
C26 H26A 0.9800 .
C26 H26B 0.9800 .
C26 H26C 0.9800 .
C27 H27A 0.9800 .
C27 H27B 0.9800 .
C27 H27C 0.9800 .
N1 Pb1 2.440(7) 2_766
N2 Pb1 2.478(7) 2_766
O1 Cl1 1.452(7) 2_777
O1 Pb1 2.709(7) .
O2 Cl1 1.452(8) .
O3 Cl1 1.418(8) .
O4 Cl1 1.394(10) .
O5 Cl2 1.438(7) .
O6 Cl2 1.432(7) .
O7 Cl2 1.441(7) .
O8 Cl2 1.448(6) .
Cl1 O1 1.452(7) 2_777
Pb1 N1 2.440(7) 2_766
Pb1 N2 2.478(7) 2_766
